data_4512730
loop_
_publ_author_name
'Servati-Gargari, Masoumeh'
'Mahmoudi, Ghodrat'
'Batten, Stuart R.'
'Stilinovi\'c, Vladimir'
'Butler, Derek'
'Beauvais, Laurance'
'Kassel, William Scott'
'Dougherty, William G.'
'VanDerveer, Donald'

_publ_section_title
;
 Control of Interpenetration in Two-Dimensional Metal--Organic Frameworks
 by Modification of Hydrogen Bonding Capability of the Organic Bridging
 Subunits
;
_journal_issue 3
_journal_name_full 'Crystal Growth &amp; Design'
_journal_page_first 1336
_journal_paper_doi 10.1021/cg501741r
_journal_volume 15
_journal_year 2015
_chemical_formula_sum 'C28 H24 Mn N10 O2 S2'
_chemical_formula_weight 651.63
_chemical_name_systematic
; 
 ? 
;
_space_group_IT_number 4
_symmetry_cell_setting monoclinic
_symmetry_space_group_name_Hall 'P 2yb'
_symmetry_space_group_name_H-M 'P 1 21 1'
_atom_sites_solution_hydrogens geom
_atom_sites_solution_primary direct
_atom_sites_solution_secondary difmap
_audit_creation_method SHELXL-97
_cell_angle_alpha 90.00
_cell_angle_beta 97.4180(15)
_cell_angle_gamma 90.00
_cell_formula_units_Z 2
_cell_length_a 13.0536(2)
_cell_length_b 8.89960(16)
_cell_length_c 13.09160(19)
_cell_measurement_temperature 293(2)
_cell_volume 1508.15(4)
_computing_structure_refinement 'SHELXL-97 (Sheldrick, 2008)'
_computing_structure_solution 'SHELXS-97 (Sheldrick, 2008)'
_diffrn_ambient_temperature 293(2)
_diffrn_measured_fraction_theta_full 0.998
_diffrn_measured_fraction_theta_max 0.998
_diffrn_radiation_monochromator graphite
_diffrn_radiation_source 'fine-focus sealed tube'
_diffrn_radiation_type CuK\a
_diffrn_radiation_wavelength 1.54184
_diffrn_reflns_av_R_equivalents 0.0248
_diffrn_reflns_av_sigmaI/netI 0.0571
_diffrn_reflns_limit_h_max 15
_diffrn_reflns_limit_h_min -12
_diffrn_reflns_limit_k_max 10
_diffrn_reflns_limit_k_min -9
_diffrn_reflns_limit_l_max 8
_diffrn_reflns_limit_l_min -15
_diffrn_reflns_number 5486
_diffrn_reflns_theta_full 66.49
_diffrn_reflns_theta_max 66.49
_diffrn_reflns_theta_min 3.40
_exptl_absorpt_coefficient_mu 5.226
_exptl_crystal_colour colorless
_exptl_crystal_density_diffrn 1.435
_exptl_crystal_density_method 'not measured'
_exptl_crystal_description 'irregular plates'
_exptl_crystal_F_000 670
_exptl_crystal_size_max 0.19
_exptl_crystal_size_mid 0.16
_exptl_crystal_size_min 0.12
_refine_diff_density_max 0.321
_refine_diff_density_min -0.330
_refine_diff_density_rms 0.057
_refine_ls_abs_structure_details 'Flack H D (1983), Acta Cryst. A39, 876-881'
_refine_ls_abs_structure_Flack 0.016(5)
_refine_ls_extinction_method none
_refine_ls_goodness_of_fit_ref 0.951
_refine_ls_hydrogen_treatment constr
_refine_ls_matrix_type full
_refine_ls_number_parameters 390
_refine_ls_number_reflns 3577
_refine_ls_number_restraints 1
_refine_ls_restrained_S_all 0.950
_refine_ls_R_factor_all 0.0302
_refine_ls_R_factor_gt 0.0283
_refine_ls_shift/su_max 0.014
_refine_ls_shift/su_mean 0.001
_refine_ls_structure_factor_coef Fsqd
_refine_ls_weighting_details 'calc w=1/[\s^2^(Fo^2^)+(0.0248P)^2^+0.0000P] where P=(Fo^2^+2Fc^2^)/3'
_refine_ls_weighting_scheme calc
_refine_ls_wR_factor_gt 0.0691
_refine_ls_wR_factor_ref 0.0707
_reflns_number_gt 3391
_reflns_number_total 3577
_reflns_threshold_expression >2sigma(I)
_cod_data_source_file cg501741r_si_002.cif
_cod_data_source_block 2
_cod_depositor_comments
;
The following automatic conversions were performed:

'_symmetry_cell_setting' value 'Monoclinic' changed to 'monoclinic'
according to
/usr/data/users/saulius/crontab/automatic-downloads/rss-feeds/ACS/lib/dictionaries/cif_core.dic
dictionary named 'cif_core.dic' version 2.4.2 from 2011-04-26.

Automatic conversion script
Id: cif_fix_values 3008 2015-01-20 13:52:24Z robertas 

 Adding full bibliography for 4512729--4512734.cif.
;
_cod_original_sg_symbol_H-M P2(1)
_cod_database_code 4512730

loop_
_symmetry_equiv_pos_as_xyz
'x, y, z'
'-x, y+1/2, -z'

loop_
_atom_site_label
_atom_site_type_symbol
_atom_site_fract_x
_atom_site_fract_y
_atom_site_fract_z
_atom_site_U_iso_or_equiv
_atom_site_adp_type
_atom_site_occupancy
_atom_site_symmetry_multiplicity
_atom_site_calc_flag
_atom_site_refinement_flags
Mn1 Mn 0.24919(4) 0.01591(7) 0.24613(3) 0.01382(11) Uani 1 1 d .
S33 S 0.42160(8) -0.40702(12) 0.42549(7) 0.0341(2) Uani 1 1 d .
S43 S 0.10188(8) 0.33119(15) -0.02161(8) 0.0428(3) Uani 1 1 d .
O32 O 0.37838(18) 0.4887(3) 0.87881(17) 0.0276(6) Uani 1 1 d .
O12 O 0.91349(18) 0.3625(3) 0.27361(18) 0.0223(5) Uani 1 1 d .
N1 N 0.3800(2) 0.1798(4) 0.2306(2) 0.0177(6) Uani 1 1 d .
N29 N 0.2552(2) 0.4846(3) 0.69542(19) 0.0183(6) Uani 1 1 d .
N36 N 0.2721(2) 0.9102(4) 1.09165(19) 0.0188(6) Uani 1 1 d .
N9 N 0.7135(2) 0.4509(4) 0.2483(2) 0.0200(6) Uani 1 1 d .
N16 N 1.1286(2) 0.8296(4) 0.2583(2) 0.0191(6) Uani 1 1 d .
N30 N 0.2498(2) 0.5973(4) 0.76693(19) 0.0188(6) Uani 1 1 d .
H30 H 0.2086 0.6722 0.7541 0.023 Uiso 1 1 calc R
N41 N 0.1309(2) 0.1542(4) 0.1562(2) 0.0219(7) Uani 1 1 d .
N21 N 0.2170(2) 0.1420(3) 0.39092(19) 0.0180(6) Uani 1 1 d .
N31 N 0.3577(2) -0.1347(4) 0.3325(2) 0.0233(7) Uani 1 1 d .
N10 N 0.7944(2) 0.5489(3) 0.2406(2) 0.0209(7) Uani 1 1 d .
H10 H 0.7831 0.6418 0.2250 0.025 Uiso 1 1 calc R
C24 C 0.2168(3) 0.3811(4) 0.5309(2) 0.0182(7) Uani 1 1 d .
C7 C 0.6224(2) 0.5024(5) 0.2201(2) 0.0198(7) Uani 1 1 d .
C13 C 0.9739(2) 0.6138(4) 0.2584(2) 0.0184(7) Uani 1 1 d .
C27 C 0.2165(2) 0.5129(5) 0.6016(2) 0.0189(7) Uani 1 1 d .
C4 C 0.5378(2) 0.3931(4) 0.2257(2) 0.0184(7) Uani 1 1 d .
C37 C 0.3662(2) 0.8616(4) 1.0747(2) 0.0181(7) Uani 1 1 d .
H37 H 0.4241 0.8986 1.1160 0.022 Uiso 1 1 calc R
C18 C 1.0710(2) 0.5749(4) 0.2334(2) 0.0212(7) Uani 1 1 d .
H18 H 1.0855 0.4766 0.2161 0.025 Uiso 1 1 calc R
C38 C 0.3801(2) 0.7590(4) 0.9985(2) 0.0199(7) Uani 1 1 d .
H38 H 0.4462 0.7276 0.9893 0.024 Uiso 1 1 calc R
C3 C 0.4476(2) 0.3975(4) 0.1551(3) 0.0229(8) Uani 1 1 d .
H3 H 0.4387 0.4719 0.1049 0.028 Uiso 1 1 calc R
C31 C 0.3124(3) 0.5857(4) 0.8591(2) 0.0193(7) Uani 1 1 d .
C25 C 0.2952(3) 0.2740(4) 0.5411(2) 0.0193(7) Uani 1 1 d .
H25 H 0.3491 0.2807 0.5947 0.023 Uiso 1 1 calc R
C35 C 0.1901(2) 0.8576(4) 1.0291(2) 0.0191(7) Uani 1 1 d .
H35 H 0.1248 0.8912 1.0396 0.023 Uiso 1 1 calc R
C11 C 0.8923(2) 0.4943(4) 0.2585(2) 0.0189(8) Uani 1 1 d .
C34 C 0.1972(2) 0.7565(4) 0.9502(2) 0.0191(7) Uani 1 1 d .
H34 H 0.1386 0.7248 0.9078 0.023 Uiso 1 1 calc R
C6 C 0.4670(2) 0.1759(4) 0.2987(2) 0.0196(7) Uani 1 1 d .
H6 H 0.4741 0.0998 0.3478 0.023 Uiso 1 1 calc R
C5 C 0.5459(2) 0.2793(4) 0.2991(2) 0.0190(7) Uani 1 1 d .
H5 H 0.6040 0.2729 0.3481 0.023 Uiso 1 1 calc R
C2 C 0.3727(3) 0.2918(4) 0.1606(3) 0.0218(8) Uani 1 1 d .
H2 H 0.3131 0.2974 0.1133 0.026 Uiso 1 1 calc R
C23 C 0.1362(3) 0.3618(4) 0.4516(2) 0.0201(7) Uani 1 1 d .
H23 H 0.0806 0.4280 0.4442 0.024 Uiso 1 1 calc R
C26 C 0.2922(3) 0.1575(4) 0.4708(2) 0.0197(7) Uani 1 1 d .
H26 H 0.3448 0.0863 0.4792 0.024 Uiso 1 1 calc R
C14 C 0.9567(3) 0.7599(4) 0.2846(3) 0.0225(8) Uani 1 1 d .
H14 H 0.8933 0.7883 0.3037 0.027 Uiso 1 1 calc R
C22 C 0.1395(2) 0.2432(4) 0.3838(2) 0.0206(7) Uani 1 1 d .
H22 H 0.0854 0.2327 0.3306 0.025 Uiso 1 1 calc R
C32 C 0.3853(2) -0.2477(4) 0.3719(2) 0.0192(7) Uani 1 1 d .
C33 C 0.2952(2) 0.7034(4) 0.9360(2) 0.0180(7) Uani 1 1 d .
C15 C 1.0351(3) 0.8652(4) 0.2823(3) 0.0240(8) Uani 1 1 d .
H15 H 1.0220 0.9646 0.2982 0.029 Uiso 1 1 calc R
C8 C 0.5981(3) 0.6569(4) 0.1804(3) 0.0280(9) Uani 1 1 d .
H8A H 0.6415 0.7280 0.2207 0.042 Uiso 1 1 calc R
H8B H 0.5270 0.6793 0.1852 0.042 Uiso 1 1 calc R
H8C H 0.6103 0.6629 0.1097 0.042 Uiso 1 1 calc R
C28 C 0.1706(3) 0.6554(4) 0.5590(3) 0.0255(8) Uani 1 1 d .
H28A H 0.0986 0.6581 0.5674 0.038 Uiso 1 1 calc R
H28B H 0.1779 0.6618 0.4871 0.038 Uiso 1 1 calc R
H28C H 0.2054 0.7386 0.5949 0.038 Uiso 1 1 calc R
C42 C 0.1176(2) 0.2274(5) 0.0820(3) 0.0229(8) Uani 1 1 d .
C17 C 1.1448(2) 0.6851(4) 0.2351(3) 0.0214(7) Uani 1 1 d .
H17 H 1.2098 0.6582 0.2193 0.026 Uiso 1 1 calc R

loop_
_atom_site_aniso_label
_atom_site_aniso_U_11
_atom_site_aniso_U_22
_atom_site_aniso_U_33
_atom_site_aniso_U_23
_atom_site_aniso_U_13
_atom_site_aniso_U_12
Mn1 0.0126(2) 0.0141(2) 0.0150(2) -0.0041(2) 0.00278(16) -0.0033(2)
S33 0.0411(6) 0.0234(5) 0.0364(5) 0.0052(4) -0.0004(4) 0.0061(5)
S43 0.0354(5) 0.0532(8) 0.0369(5) 0.0186(5) -0.0067(4) -0.0029(5)
O32 0.0318(13) 0.0247(16) 0.0245(11) -0.0057(11) -0.0026(10) 0.0095(13)
O12 0.0207(12) 0.0152(14) 0.0308(12) 0.0030(11) 0.0029(10) -0.0029(11)
N1 0.0153(13) 0.0177(16) 0.0202(12) -0.0012(12) 0.0029(10) -0.0026(13)
N29 0.0212(13) 0.0146(17) 0.0195(12) -0.0066(12) 0.0045(10) -0.0005(13)
N36 0.0158(13) 0.0230(17) 0.0176(12) -0.0041(13) 0.0026(11) 0.0011(13)
N9 0.0157(15) 0.0187(17) 0.0251(14) 0.0016(13) 0.0013(11) -0.0055(13)
N16 0.0144(13) 0.0192(17) 0.0238(13) -0.0020(13) 0.0022(11) -0.0049(13)
N30 0.0231(15) 0.0152(16) 0.0173(12) -0.0055(13) -0.0001(11) 0.0030(13)
N41 0.0197(14) 0.0233(17) 0.0222(14) -0.0024(14) 0.0006(11) 0.0021(14)
N21 0.0200(14) 0.0169(16) 0.0170(12) -0.0043(12) 0.0018(10) -0.0019(13)
N31 0.0214(14) 0.0225(18) 0.0261(14) -0.0018(14) 0.0038(12) -0.0035(14)
N10 0.0164(14) 0.0129(18) 0.0324(15) 0.0042(12) -0.0006(12) -0.0077(12)
C24 0.0216(16) 0.0181(19) 0.0158(14) -0.0043(14) 0.0052(13) 0.0002(15)
C7 0.0174(15) 0.019(2) 0.0224(14) -0.0008(16) -0.0012(12) -0.0056(17)
C13 0.0145(16) 0.023(2) 0.0175(15) 0.0014(15) 0.0015(12) -0.0064(15)
C27 0.0167(14) 0.0204(18) 0.0199(14) -0.0047(16) 0.0035(11) 0.0015(17)
C4 0.0171(16) 0.0150(18) 0.0232(16) -0.0008(14) 0.0034(13) -0.0010(15)
C37 0.0164(15) 0.0209(19) 0.0163(14) -0.0020(14) -0.0005(12) -0.0011(15)
C18 0.0196(17) 0.0178(19) 0.0262(16) 0.0002(15) 0.0029(13) -0.0008(15)
C38 0.0192(16) 0.024(2) 0.0172(15) 0.0000(15) 0.0036(13) 0.0027(16)
C3 0.0192(16) 0.024(2) 0.0252(16) 0.0042(16) 0.0006(13) -0.0026(16)
C31 0.0200(16) 0.0203(19) 0.0178(15) 0.0002(15) 0.0026(13) -0.0010(17)
C25 0.0195(17) 0.023(2) 0.0149(14) -0.0037(15) 0.0015(13) 0.0013(16)
C35 0.0148(15) 0.025(2) 0.0171(15) -0.0038(15) 0.0020(12) 0.0013(15)
C11 0.0177(16) 0.021(2) 0.0176(14) 0.0034(15) 0.0011(12) -0.0065(16)
C34 0.0167(16) 0.0212(19) 0.0184(14) -0.0004(15) -0.0011(13) -0.0004(16)
C6 0.0192(16) 0.0197(19) 0.0200(15) 0.0005(15) 0.0031(12) -0.0036(16)
C5 0.0145(15) 0.0200(19) 0.0220(15) -0.0034(15) 0.0005(13) -0.0032(15)
C2 0.0165(16) 0.025(2) 0.0235(16) 0.0004(15) -0.0009(13) -0.0060(15)
C23 0.0182(15) 0.022(2) 0.0203(15) -0.0037(15) 0.0038(13) 0.0040(15)
C26 0.0198(16) 0.020(2) 0.0196(15) -0.0027(15) 0.0028(13) 0.0029(16)
C14 0.0161(16) 0.026(2) 0.0269(16) -0.0047(16) 0.0072(14) -0.0029(16)
C22 0.0175(15) 0.027(2) 0.0172(14) -0.0046(15) 0.0007(13) 0.0001(16)
C32 0.0166(16) 0.023(2) 0.0175(15) -0.0044(15) -0.0008(12) -0.0040(16)
C33 0.0215(16) 0.0187(19) 0.0139(14) -0.0007(14) 0.0023(12) -0.0007(15)
C15 0.0225(17) 0.020(2) 0.0310(17) -0.0093(16) 0.0080(15) -0.0041(16)
C8 0.0231(18) 0.017(2) 0.041(2) 0.0055(18) -0.0074(15) -0.0046(17)
C28 0.0325(19) 0.021(2) 0.0226(16) -0.0063(16) 0.0008(14) 0.0028(17)
C42 0.0147(15) 0.026(2) 0.0272(18) -0.0071(17) -0.0009(13) -0.0032(15)
C17 0.0154(16) 0.021(2) 0.0289(17) -0.0041(16) 0.0062(13) -0.0015(15)

loop_
_atom_type_symbol
_atom_type_description
_atom_type_scat_dispersion_real
_atom_type_scat_dispersion_imag
_atom_type_scat_source
C C 0.0181 0.0091 'International Tables Vol C Tables 4.2.6.8 and 6.1.1.4'
H H 0.0000 0.0000 'International Tables Vol C Tables 4.2.6.8 and 6.1.1.4'
Mn Mn -0.5299 2.8052 'International Tables Vol C Tables 4.2.6.8 and 6.1.1.4'
N N 0.0311 0.0180 'International Tables Vol C Tables 4.2.6.8 and 6.1.1.4'
O O 0.0492 0.0322 'International Tables Vol C Tables 4.2.6.8 and 6.1.1.4'
S S 0.3331 0.5567 'International Tables Vol C Tables 4.2.6.8 and 6.1.1.4'

loop_
_geom_angle_atom_site_label_1
_geom_angle_atom_site_label_2
_geom_angle_atom_site_label_3
_geom_angle
_geom_angle_site_symmetry_1
_geom_angle_site_symmetry_3
N31 Mn1 N41 175.64(13) . .
N31 Mn1 N1 89.73(11) . .
N41 Mn1 N1 94.39(11) . .
N31 Mn1 N36 93.20(10) . 1_544
N41 Mn1 N36 85.38(10) . 1_544
N1 Mn1 N36 89.97(10) . 1_544
N31 Mn1 N21 92.81(11) . .
N41 Mn1 N21 88.71(10) . .
N1 Mn1 N21 88.83(10) . .
N36 Mn1 N21 173.87(11) 1_544 .
N31 Mn1 N16 85.72(11) . 1_445
N41 Mn1 N16 90.06(11) . 1_445
N1 Mn1 N16 173.87(11) . 1_445
N36 Mn1 N16 86.18(10) 1_544 1_445
N21 Mn1 N16 95.49(10) . 1_445
C2 N1 C6 116.6(3) . .
C2 N1 Mn1 123.1(2) . .
C6 N1 Mn1 120.1(2) . .
C27 N29 N30 117.1(3) . .
C35 N36 C37 117.4(3) . .
C35 N36 Mn1 119.8(2) . 1_566
C37 N36 Mn1 120.2(2) . 1_566
C7 N9 N10 116.2(3) . .
C15 N16 C17 117.1(3) . .
C15 N16 Mn1 119.9(3) . 1_665
C17 N16 Mn1 122.9(2) . 1_665
C31 N30 N29 117.7(3) . .
C31 N30 H30 121.1 . .
N29 N30 H30 121.1 . .
C42 N41 Mn1 141.3(3) . .
C22 N21 C26 116.8(3) . .
C22 N21 Mn1 119.1(2) . .
C26 N21 Mn1 120.0(2) . .
C32 N31 Mn1 155.6(3) . .
C11 N10 N9 118.1(3) . .
C11 N10 H10 120.9 . .
N9 N10 H10 120.9 . .
C23 C24 C25 117.6(3) . .
C23 C24 C27 119.8(3) . .
C25 C24 C27 122.6(3) . .
N9 C7 C4 114.8(3) . .
N9 C7 C8 125.3(3) . .
C4 C7 C8 119.8(3) . .
C14 C13 C18 118.5(3) . .
C14 C13 C11 122.1(3) . .
C18 C13 C11 119.4(3) . .
N29 C27 C28 128.0(3) . .
N29 C27 C24 113.8(3) . .
C28 C27 C24 118.2(3) . .
C5 C4 C3 117.3(3) . .
C5 C4 C7 121.5(3) . .
C3 C4 C7 121.2(3) . .
N36 C37 C38 122.5(3) . .
N36 C37 H37 118.7 . .
C38 C37 H37 118.7 . .
C17 C18 C13 118.5(3) . .
C17 C18 H18 120.7 . .
C13 C18 H18 120.7 . .
C33 C38 C37 119.7(3) . .
C33 C38 H38 120.2 . .
C37 C38 H38 120.2 . .
C2 C3 C4 119.5(3) . .
C2 C3 H3 120.2 . .
C4 C3 H3 120.2 . .
O32 C31 N30 124.2(3) . .
O32 C31 C33 121.2(3) . .
N30 C31 C33 114.6(3) . .
C26 C25 C24 119.5(3) . .
C26 C25 H25 120.2 . .
C24 C25 H25 120.2 . .
N36 C35 C34 123.8(3) . .
N36 C35 H35 118.1 . .
C34 C35 H35 118.1 . .
O12 C11 N10 124.3(3) . .
O12 C11 C13 122.4(3) . .
N10 C11 C13 113.4(3) . .
C35 C34 C33 118.1(3) . .
C35 C34 H34 121.0 . .
C33 C34 H34 121.0 . .
N1 C6 C5 123.3(3) . .
N1 C6 H6 118.4 . .
C5 C6 H6 118.4 . .
C6 C5 C4 119.5(3) . .
C6 C5 H5 120.2 . .
C4 C5 H5 120.2 . .
N1 C2 C3 123.8(3) . .
N1 C2 H2 118.1 . .
C3 C2 H2 118.1 . .
C22 C23 C24 119.4(3) . .
C22 C23 H23 120.3 . .
C24 C23 H23 120.3 . .
N21 C26 C25 123.3(3) . .
N21 C26 H26 118.4 . .
C25 C26 H26 118.4 . .
C13 C14 C15 119.3(3) . .
C13 C14 H14 120.4 . .
C15 C14 H14 120.4 . .
N21 C22 C23 123.4(3) . .
N21 C22 H22 118.3 . .
C23 C22 H22 118.3 . .
N31 C32 S33 178.8(3) . .
C38 C33 C34 118.5(3) . .
C38 C33 C31 118.2(3) . .
C34 C33 C31 123.3(3) . .
N16 C15 C14 122.8(3) . .
N16 C15 H15 118.6 . .
C14 C15 H15 118.6 . .
C7 C8 H8A 109.5 . .
C7 C8 H8B 109.5 . .
H8A C8 H8B 109.5 . .
C7 C8 H8C 109.5 . .
H8A C8 H8C 109.5 . .
H8B C8 H8C 109.5 . .
C27 C28 H28A 109.5 . .
C27 C28 H28B 109.5 . .
H28A C28 H28B 109.5 . .
C27 C28 H28C 109.5 . .
H28A C28 H28C 109.5 . .
H28B C28 H28C 109.5 . .
N41 C42 S43 178.6(3) . .
N16 C17 C18 123.8(3) . .
N16 C17 H17 118.1 . .
C18 C17 H17 118.1 . .

loop_
_geom_bond_atom_site_label_1
_geom_bond_atom_site_label_2
_geom_bond_distance
_geom_bond_site_symmetry_2
Mn1 N31 2.160(3) .
Mn1 N41 2.195(3) .
Mn1 N1 2.275(3) .
Mn1 N36 2.285(3) 1_544
Mn1 N21 2.288(3) .
Mn1 N16 2.306(3) 1_445
S33 C32 1.625(4) .
S43 C42 1.632(4) .
O32 C31 1.223(4) .
O12 C11 1.215(5) .
N1 C2 1.349(4) .
N1 C6 1.350(4) .
N29 C27 1.291(4) .
N29 N30 1.380(4) .
N36 C35 1.345(4) .
N36 C37 1.347(4) .
N36 Mn1 2.285(3) 1_566
N9 C7 1.283(4) .
N9 N10 1.384(3) .
N16 C15 1.337(4) .
N16 C17 1.345(5) .
N16 Mn1 2.306(3) 1_665
N30 C31 1.371(4) .
N30 H30 0.8600 .
N41 C42 1.164(5) .
N21 C22 1.349(4) .
N21 C26 1.346(4) .
N31 C32 1.166(5) .
N10 C11 1.359(4) .
N10 H10 0.8600 .
C24 C23 1.389(4) .
C24 C25 1.392(5) .
C24 C27 1.495(5) .
C7 C4 1.481(5) .
C7 C8 1.489(5) .
C13 C14 1.371(5) .
C13 C18 1.393(4) .
C13 C11 1.506(5) .
C27 C28 1.480(5) .
C4 C5 1.391(5) .
C4 C3 1.401(4) .
C37 C38 1.382(5) .
C37 H37 0.9300 .
C18 C17 1.373(5) .
C18 H18 0.9300 .
C38 C33 1.381(4) .
C38 H38 0.9300 .
C3 C2 1.365(5) .
C3 H3 0.9300 .
C31 C33 1.490(5) .
C25 C26 1.383(5) .
C25 H25 0.9300 .
C35 C34 1.382(5) .
C35 H35 0.9300 .
C34 C33 1.398(5) .
C34 H34 0.9300 .
C6 C5 1.381(5) .
C6 H6 0.9300 .
C5 H5 0.9300 .
C2 H2 0.9300 .
C23 C22 1.384(5) .
C23 H23 0.9300 .
C26 H26 0.9300 .
C14 C15 1.391(5) .
C14 H14 0.9300 .
C22 H22 0.9300 .
C15 H15 0.9300 .
C8 H8A 0.9600 .
C8 H8B 0.9600 .
C8 H8C 0.9600 .
C28 H28A 0.9600 .
C28 H28B 0.9600 .
C28 H28C 0.9600 .
C17 H17 0.9300 .
